data_7048019
loop_
_publ_author_name
'Suter, Riccardo'
'Swidan, Ala'aeddeen'
'Zijlstra, Harmen S.'
'Macdonald, Charles L. B.'
'McIndoe, J. Scott'
'Burford, Neil'

_publ_section_title
;
 Synthesis, characterization and mass-spectrometric analysis of
 [LSn(IV)F<sub>4-x</sub>]<sup>x+</sup> salts [L = tris
 ((1-ethyl-benzoimidazol-2-yl)methyl)amine, x = 1-4].
;
_journal_issue 46
_journal_name_full 'Dalton transactions (Cambridge, England : 2003)'
_journal_page_first 16729
_journal_page_last 16736
_journal_paper_doi 10.1039/c8dt03908a
_journal_volume 47
_journal_year 2018
_chemical_formula_moiety 'C30 H33 F3 N7 Sn, C F3 O3 S, 4(C2 H3 N)'
_chemical_formula_sum 'C39 H45 F6 N11 O3 S Sn'
_chemical_formula_weight 980.61
_space_group_crystal_system orthorhombic
_space_group_IT_number 61
_space_group_name_Hall '-P 2ac 2ab'
_space_group_name_H-M_alt 'P b c a'
_symmetry_space_group_name_Hall '-P 2ac 2ab'
_symmetry_space_group_name_H-M 'P b c a'
_atom_sites_solution_hydrogens geom
_atom_sites_solution_primary dual
_audit_creation_date 2018-09-24
_audit_creation_method
;
Olex2 1.2
(compiled 2018.05.29 svn.r3508 for OlexSys, GUI svn.r5506)
;
_audit_update_record
;
2018-09-25 deposited with the CCDC.
2018-11-07 downloaded from the CCDC.
;
_cell_angle_alpha 90
_cell_angle_beta 90
_cell_angle_gamma 90
_cell_formula_units_Z 8
_cell_length_a 24.1425(11)
_cell_length_b 14.5319(7)
_cell_length_c 24.5279(12)
_cell_measurement_reflns_used 9800
_cell_measurement_temperature 170
_cell_measurement_theta_max 25.75
_cell_measurement_theta_min 2.93
_cell_volume 8605.3(7)
_computing_cell_refinement 'SAINT v8.37A (Bruker, 2015)'
_computing_data_collection Bruker
_computing_data_reduction 'SAINT v8.37A (Bruker, 2015)'
_computing_molecular_graphics 'Olex2 (Dolomanov et al., 2009)'
_computing_publication_material 'Olex2 (Dolomanov et al., 2009)'
_computing_structure_refinement 'XL (Sheldrick, 2008)'
_computing_structure_solution 'XT (Sheldrick, 2015)'
_diffrn_ambient_temperature 170.0
_diffrn_measured_fraction_theta_full 0.996
_diffrn_measured_fraction_theta_max 0.996
_diffrn_measurement_device_type 'Bruker APEX3 Photon 100'
_diffrn_measurement_method '\f and \w scans'
_diffrn_radiation_type MoK\a
_diffrn_radiation_wavelength 0.71073
_diffrn_reflns_av_R_equivalents 0.0930
_diffrn_reflns_av_unetI/netI 0.0356
_diffrn_reflns_Laue_measured_fraction_full 0.996
_diffrn_reflns_Laue_measured_fraction_max 0.996
_diffrn_reflns_limit_h_max 29
_diffrn_reflns_limit_h_min -29
_diffrn_reflns_limit_k_max 17
_diffrn_reflns_limit_k_min -17
_diffrn_reflns_limit_l_max 29
_diffrn_reflns_limit_l_min -29
_diffrn_reflns_number 116649
_diffrn_reflns_point_group_measured_fraction_full 0.996
_diffrn_reflns_point_group_measured_fraction_max 0.996
_diffrn_reflns_theta_full 25.242
_diffrn_reflns_theta_max 25.499
_diffrn_reflns_theta_min 2.924
_diffrn_standards_number 0
_exptl_absorpt_coefficient_mu 0.720
_exptl_absorpt_correction_T_max 0.7454
_exptl_absorpt_correction_T_min 0.7097
_exptl_absorpt_correction_type multi-scan
_exptl_absorpt_process_details
'SADABS-2016/2 (Bruker,2016/2) was used for absorption correction. wR2(int) was 0.0747 before and 0.0681 after correction. The Ratio of minimum to maximum transmission is 0.9521. The \l/2 correction factor is Not present.'
_exptl_crystal_colour colourless
_exptl_crystal_colour_primary colourless
_exptl_crystal_density_diffrn 1.514
_exptl_crystal_description prism
_exptl_crystal_F_000 4000
_exptl_crystal_size_max 0.24
_exptl_crystal_size_mid 0.13
_exptl_crystal_size_min 0.11
_refine_diff_density_max 1.801
_refine_diff_density_min -2.262
_refine_diff_density_rms 0.134
_refine_ls_extinction_method none
_refine_ls_goodness_of_fit_ref 1.239
_refine_ls_hydrogen_treatment constr
_refine_ls_matrix_type full
_refine_ls_number_parameters 562
_refine_ls_number_reflns 7990
_refine_ls_number_restraints 3
_refine_ls_restrained_S_all 1.239
_refine_ls_R_factor_all 0.1028
_refine_ls_R_factor_gt 0.0602
_refine_ls_shift/su_max 0.000
_refine_ls_shift/su_mean 0.000
_refine_ls_structure_factor_coef Fsqd
_refine_ls_weighting_details 'w=1/[\s^2^(Fo^2^)+(0.0001P)^2^+106.0581P] where P=(Fo^2^+2Fc^2^)/3'
_refine_ls_weighting_scheme calc
_refine_ls_wR_factor_gt 0.1241
_refine_ls_wR_factor_ref 0.1648
_reflns_Friedel_coverage 0.000
_reflns_number_gt 5470
_reflns_number_total 7990
_reflns_threshold_expression 'I > 2\s(I)'
_cod_data_source_file c8dt03908a2.cif
_cod_data_source_block asrs11058_pbca
_cod_depositor_comments 'Adding full bibliography for 7048015--7048019.cif.'
_cod_database_code 7048019
_shelx_shelxl_version_number 2016/6
_shelx_space_group_comment
;
The symmetry employed for this shelxl refinement is uniquely defined
by the following loop, which should always be used as a source of
symmetry information in preference to the above space-group names.
They are only intended as comments.
;
_shelx_estimated_absorpt_t_max 0.925
_shelx_estimated_absorpt_t_min 0.846
_olex2_refinement_description
;
1. Fixed Uiso
 At 1.2 times of:
  All C(H) groups, All C(H,H) groups
 At 1.5 times of:
  All C(H,H,H) groups
2. Restrained distances
 N11-C37 \\sim N11'-C37'
 with sigma of 0.02
 C37-C36 \\sim C37'-C36'
 with sigma of 0.02
 N11-C36 \\sim N11'-C36'
 with sigma of 0.04
3. Uiso/Uaniso restraints and constraints
Uiso(N11') = Uiso(N11)
Uanis(C37') = Uanis(C37)
Uanis(C36') = Uanis(C36)
4. Others
 Fixed Sof: N11(0.5) C37(0.5) C36(0.5) H36A(0.5) H36B(0.5) H36C(0.5) N11'(0.5)
 C37'(0.5) C36'(0.5) H36D(0.5) H36E(0.5) H36F(0.5)
5.a Secondary CH2 refined with riding coordinates:
 C3(H3A,H3B), C1(H1A,H1B), C5(H5A,H5B), C26(H26A,H26B), C28(H28A,H28B),
 C24(H24A,H24B)
5.b Aromatic/amide H refined with riding coordinates:
 C11(H11), C19(H19), C20(H20), C13(H13), C22(H22), C21(H21), C8(H8), C14(H14),
 C15(H15), C10(H10), C9(H9), C16(H16)
5.c Idealised Me refined as rotating group:
 C25(H25A,H25B,H25C), C29(H29A,H29B,H29C), C35(H35A,H35B,H35C), C27(H27A,H27B,
 H27C), C33(H33A,H33B,H33C), C31(H31A,H31B,H31C), C36(H36A,H36B,H36C),
 C36'(H36D,H36E,H36F)
;
_olex2_submission_special_instructions 'No special instructions were received'

loop_
_space_group_symop_operation_xyz
'x, y, z'
'-x+1/2, -y, z+1/2'
'-x, y+1/2, -z+1/2'
'x+1/2, -y+1/2, -z'
'-x, -y, -z'
'x-1/2, y, -z-1/2'
'x, -y-1/2, z-1/2'
'-x-1/2, y-1/2, z'

loop_
_atom_site_label
_atom_site_type_symbol
_atom_site_fract_x
_atom_site_fract_y
_atom_site_fract_z
_atom_site_U_iso_or_equiv
_atom_site_adp_type
_atom_site_occupancy
_atom_site_site_symmetry_order
_atom_site_calc_flag
_atom_site_refinement_flags_posn
_atom_site_refinement_flags_occupancy
_atom_site_disorder_assembly
_atom_site_disorder_group
Sn1 Sn 0.25196(2) 0.40847(3) 0.20332(2) 0.01778(13) Uani 1 1 d . . . .
S1 S 0.05218(9) 0.76002(15) -0.03964(9) 0.0364(5) Uani 1 1 d . . A 1
F3 F 0.28568(18) 0.3297(3) 0.14647(17) 0.0290(10) Uani 1 1 d . . . .
F2 F 0.18886(18) 0.3233(3) 0.20156(18) 0.0300(10) Uani 1 1 d . . . .
F1 F 0.28438(18) 0.3268(3) 0.25944(17) 0.0289(10) Uani 1 1 d . . . .
N1 N 0.2534(2) 0.5899(4) 0.2073(2) 0.0217(11) Uani 1 1 d . . . .
N3 N 0.2054(3) 0.4661(4) 0.2720(2) 0.0230(13) Uani 1 1 d . . . .
N2 N 0.3367(2) 0.4667(4) 0.2074(2) 0.0242(13) Uani 1 1 d . . . .
N4 N 0.2136(2) 0.4721(4) 0.1329(2) 0.0212(13) Uani 1 1 d . . . .
N7 N 0.1979(3) 0.5791(4) 0.0697(3) 0.0258(14) Uani 1 1 d . . . .
N5 N 0.4020(3) 0.5673(4) 0.2310(3) 0.0269(14) Uani 1 1 d . . . .
N6 N 0.1572(3) 0.5689(4) 0.3196(3) 0.0278(14) Uani 1 1 d . . . .
C3 C 0.2022(3) 0.6199(4) 0.2335(3) 0.0209(15) Uani 1 1 d . . . .
H3A H 0.171784 0.623011 0.206396 0.025 Uiso 1 1 calc R . . .
H3B H 0.207056 0.681677 0.249765 0.025 Uiso 1 1 calc R . . .
F4 F 0.0728(3) 0.7199(7) 0.0621(2) 0.095(3) Uani 1 1 d . . A 1
F6 F 0.0160(3) 0.6284(5) 0.0234(3) 0.090(2) Uani 1 1 d . . A 1
C2 C 0.3479(3) 0.5520(5) 0.2255(3) 0.0228(15) Uani 1 1 d . . . .
O1 O 0.0029(3) 0.7537(5) -0.0704(3) 0.061(2) Uani 1 1 d . . A 1
C4 C 0.1890(3) 0.5522(5) 0.2760(3) 0.0236(15) Uani 1 1 d . . . .
C1 C 0.3023(3) 0.6167(4) 0.2387(3) 0.0200(15) Uani 1 1 d . . . .
H1A H 0.294017 0.614342 0.278202 0.024 Uiso 1 1 calc R . . .
H1B H 0.313340 0.680353 0.229271 0.024 Uiso 1 1 calc R . . .
F5 F -0.0099(2) 0.7618(5) 0.0478(3) 0.080(2) Uani 1 1 d . . A 1
C5 C 0.2567(3) 0.6230(5) 0.1502(3) 0.0210(15) Uani 1 1 d . . . .
H5A H 0.242121 0.686536 0.147330 0.025 Uiso 1 1 calc R . . .
H5B H 0.295533 0.622545 0.137294 0.025 Uiso 1 1 calc R . . .
C6 C 0.2227(3) 0.5593(5) 0.1177(3) 0.0249(16) Uani 1 1 d . . . .
O2 O 0.0695(3) 0.8526(5) -0.0288(3) 0.063(2) Uani 1 1 d . . A 1
C12 C 0.1811(3) 0.4191(5) 0.3171(3) 0.0236(16) Uani 1 1 d . . . .
C18 C 0.1816(3) 0.4328(5) 0.0914(3) 0.0230(15) Uani 1 1 d . . . .
C00Q C 0.3882(3) 0.4228(5) 0.2021(3) 0.0275(16) Uani 1 1 d . . . .
O3 O 0.0967(3) 0.7001(5) -0.0545(3) 0.068(2) Uani 1 1 d . . A 1
C11 C 0.4026(3) 0.3346(6) 0.1843(3) 0.0319(18) Uani 1 1 d . . . .
H11 H 0.375404 0.291208 0.173230 0.038 Uiso 1 1 calc R . . .
C23 C 0.1716(3) 0.4998(5) 0.0521(3) 0.0274(17) Uani 1 1 d . . . .
C17 C 0.1504(3) 0.4846(5) 0.3468(3) 0.0297(18) Uani 1 1 d . . . .
C19 C 0.1621(3) 0.3429(6) 0.0842(3) 0.0305(17) Uani 1 1 d . . . .
H19 H 0.169345 0.295963 0.110170 0.037 Uiso 1 1 calc R . . .
C20 C 0.1320(3) 0.3258(6) 0.0373(3) 0.0354(19) Uani 1 1 d . . . .
H20 H 0.117854 0.265590 0.031391 0.043 Uiso 1 1 calc R . . .
C7 C 0.4288(3) 0.4859(5) 0.2168(3) 0.0308(18) Uani 1 1 d . . . .
C13 C 0.1836(3) 0.3291(6) 0.3349(3) 0.0345(19) Uani 1 1 d . . . .
H13 H 0.204703 0.284299 0.315832 0.041 Uiso 1 1 calc R . . .
C22 C 0.1410(3) 0.4832(6) 0.0052(3) 0.0348(19) Uani 1 1 d . . . .
H22 H 0.133926 0.530175 -0.020800 0.042 Uiso 1 1 calc R . . .
C21 C 0.1214(3) 0.3941(6) -0.0017(3) 0.0349(19) Uani 1 1 d . . . .
H21 H 0.100554 0.379201 -0.033382 0.042 Uiso 1 1 calc R . . .
C8 C 0.4851(3) 0.4642(6) 0.2157(3) 0.036(2) Uani 1 1 d . . . .
H8 H 0.512487 0.507817 0.225897 0.043 Uiso 1 1 calc R . . .
C26 C 0.1365(3) 0.6589(6) 0.3371(4) 0.0347(19) Uani 1 1 d . . . .
H26A H 0.163008 0.707096 0.325718 0.042 Uiso 1 1 calc R . . .
H26B H 0.134156 0.659995 0.377412 0.042 Uiso 1 1 calc R . . .
C28 C 0.2033(3) 0.6662(5) 0.0388(3) 0.0314(18) Uani 1 1 d . . . .
H28A H 0.209479 0.717658 0.064506 0.038 Uiso 1 1 calc R . . .
H28B H 0.168448 0.678350 0.018738 0.038 Uiso 1 1 calc R . . .
C25 C 0.4356(3) 0.7179(5) 0.1974(4) 0.0359(19) Uani 1 1 d . . . .
H25A H 0.455518 0.685264 0.168444 0.054 Uiso 1 1 calc GR . . .
H25B H 0.456767 0.772534 0.208221 0.054 Uiso 1 1 calc GR . . .
H25C H 0.399105 0.736803 0.183981 0.054 Uiso 1 1 calc GR . . .
C14 C 0.1548(4) 0.3066(6) 0.3810(4) 0.040(2) Uani 1 1 d . . . .
H14 H 0.154955 0.244573 0.393190 0.048 Uiso 1 1 calc R . . .
C24 C 0.4287(3) 0.6554(6) 0.2457(4) 0.0350(19) Uani 1 1 d . . . .
H24A H 0.465466 0.642832 0.261922 0.042 Uiso 1 1 calc R . . .
H24B H 0.405890 0.686920 0.273637 0.042 Uiso 1 1 calc R . . .
C15 C 0.1250(4) 0.3722(6) 0.4107(3) 0.039(2) Uani 1 1 d . . . .
H15 H 0.106399 0.353727 0.442977 0.047 Uiso 1 1 calc R . . .
C10 C 0.4586(4) 0.3135(6) 0.1836(4) 0.039(2) Uani 1 1 d . . . .
H10 H 0.469670 0.253796 0.172122 0.047 Uiso 1 1 calc R . . .
C9 C 0.4993(3) 0.3764(6) 0.1990(4) 0.042(2) Uani 1 1 d . . . .
H9 H 0.537201 0.358803 0.197983 0.050 Uiso 1 1 calc R . . .
C16 C 0.1218(3) 0.4630(6) 0.3945(3) 0.0342(19) Uani 1 1 d . . . .
H16 H 0.101519 0.507760 0.414420 0.041 Uiso 1 1 calc R . . .
C29 C 0.2505(4) 0.6612(6) -0.0007(3) 0.0390(19) Uani 1 1 d . . . .
H29A H 0.244209 0.610538 -0.026396 0.059 Uiso 1 1 calc GR . . .
H29B H 0.285106 0.650422 0.019191 0.059 Uiso 1 1 calc GR . . .
H29C H 0.253152 0.719257 -0.020866 0.059 Uiso 1 1 calc GR . . .
C34 C 0.4113(5) 0.5465(7) 0.0757(4) 0.050(2) Uani 1 1 d . . . .
C32 C 0.0571(4) 0.5157(7) 0.1511(4) 0.050(2) Uani 1 1 d . . . .
C38 C 0.0320(4) 0.7150(7) 0.0266(4) 0.051(3) Uani 1 1 d . . A 1
C35 C 0.4635(4) 0.5023(7) 0.0693(4) 0.051(3) Uani 1 1 d . . . .
H35A H 0.461231 0.457390 0.039622 0.077 Uiso 1 1 calc GR . . .
H35B H 0.473418 0.470817 0.103260 0.077 Uiso 1 1 calc GR . . .
H35C H 0.491767 0.548457 0.060659 0.077 Uiso 1 1 calc GR . . .
N9 N 0.0809(4) 0.5657(8) 0.1768(5) 0.079(3) Uani 1 1 d . . . .
C27 C 0.0801(4) 0.6804(7) 0.3135(4) 0.049(3) Uani 1 1 d . . . .
H27A H 0.082255 0.679998 0.273643 0.074 Uiso 1 1 calc GR . . .
H27B H 0.068130 0.741304 0.326030 0.074 Uiso 1 1 calc GR . . .
H27C H 0.053406 0.633931 0.325660 0.074 Uiso 1 1 calc GR . . .
N10 N 0.3699(4) 0.5822(9) 0.0806(5) 0.087(4) Uani 1 1 d . . . .
C33 C 0.0263(4) 0.4531(7) 0.1174(5) 0.060(3) Uani 1 1 d . . . .
H33A H 0.035212 0.389680 0.127722 0.090 Uiso 1 1 calc GR . . .
H33B H 0.036249 0.463048 0.079076 0.090 Uiso 1 1 calc GR . . .
H33C H -0.013407 0.463973 0.122294 0.090 Uiso 1 1 calc GR . . .
C30 C 0.3689(6) 0.4969(9) 0.3598(4) 0.065(3) Uani 1 1 d . . . .
N8 N 0.3994(5) 0.5575(9) 0.3588(4) 0.084(3) Uani 1 1 d . . . .
C31 C 0.3297(6) 0.4222(9) 0.3639(5) 0.080(4) Uani 1 1 d . . . .
H31A H 0.325073 0.393407 0.328110 0.120 Uiso 1 1 calc GR . . .
H31B H 0.293995 0.446061 0.376568 0.120 Uiso 1 1 calc GR . . .
H31C H 0.343514 0.376433 0.389968 0.120 Uiso 1 1 calc GR . . .
N11 N 0.2538(13) 0.394(3) -0.0859(10) 0.057(5) Uiso 0.5 1 d D P B 1
C37 C 0.273(2) 0.400(5) -0.0435(13) 0.055(8) Uani 0.5 1 d D P B 1
C36 C 0.3051(17) 0.408(4) 0.0080(14) 0.053(6) Uani 0.5 1 d D P B 1
H36A H 0.340550 0.376278 0.003852 0.079 Uiso 0.5 1 calc GR P B 1
H36B H 0.284109 0.380470 0.037977 0.079 Uiso 0.5 1 calc GR P B 1
H36C H 0.311888 0.473397 0.016109 0.079 Uiso 0.5 1 calc GR P B 1
N11' N 0.2426(8) 0.3858(14) -0.1071(8) 0.057(5) Uiso 0.5 1 d D P C 2
C37' C 0.2658(19) 0.397(5) -0.0671(14) 0.055(8) Uani 0.5 1 d D P C 2
C36' C 0.2909(17) 0.404(3) -0.0115(13) 0.053(6) Uani 0.5 1 d D P C 2
H36D H 0.308335 0.464033 -0.007122 0.079 Uiso 0.5 1 calc GR P C 2
H36E H 0.318827 0.355296 -0.007015 0.079 Uiso 0.5 1 calc GR P C 2
H36F H 0.261863 0.395957 0.016069 0.079 Uiso 0.5 1 calc GR P C 2

loop_
_atom_site_aniso_label
_atom_site_aniso_U_11
_atom_site_aniso_U_22
_atom_site_aniso_U_33
_atom_site_aniso_U_23
_atom_site_aniso_U_13
_atom_site_aniso_U_12
Sn1 0.0282(2) 0.00674(19) 0.0184(2) -0.00066(19) 0.0002(2) -0.00046(19)
S1 0.0353(11) 0.0368(12) 0.0372(11) 0.0029(9) 0.0003(9) 0.0016(9)
F3 0.038(2) 0.018(2) 0.031(2) -0.0071(18) 0.0021(19) 0.0003(19)
F2 0.040(2) 0.019(2) 0.031(2) 0.0010(19) 0.002(2) -0.0100(18)
F1 0.039(3) 0.015(2) 0.032(2) 0.0030(18) 0.000(2) 0.0039(19)
N1 0.026(3) 0.020(3) 0.019(3) 0.003(3) 0.003(3) 0.000(3)
N3 0.032(3) 0.010(3) 0.027(3) 0.000(2) 0.000(3) 0.000(2)
N2 0.031(3) 0.018(3) 0.023(3) 0.001(3) 0.003(3) -0.001(3)
N4 0.026(3) 0.012(3) 0.025(3) 0.002(2) 0.000(3) 0.001(2)
N7 0.030(3) 0.016(3) 0.032(3) 0.002(3) -0.002(3) -0.001(3)
N5 0.029(3) 0.023(3) 0.029(3) 0.001(3) -0.006(3) -0.005(3)
N6 0.028(3) 0.018(3) 0.037(4) -0.001(3) 0.000(3) 0.001(3)
C3 0.032(4) 0.003(3) 0.028(4) -0.001(3) 0.002(3) 0.000(3)
F4 0.057(4) 0.190(9) 0.037(3) 0.013(4) -0.002(3) 0.019(5)
F6 0.100(6) 0.063(4) 0.107(6) 0.034(4) 0.024(5) -0.003(4)
C2 0.029(4) 0.023(4) 0.017(3) 0.003(3) 0.000(3) -0.004(3)
O1 0.058(4) 0.066(5) 0.060(5) 0.010(4) -0.023(4) -0.010(4)
C4 0.026(4) 0.016(3) 0.029(4) 0.000(3) -0.001(3) -0.001(3)
C1 0.031(4) 0.007(3) 0.022(4) -0.004(3) -0.002(3) -0.003(3)
F5 0.055(4) 0.104(6) 0.082(5) -0.006(4) 0.039(4) 0.014(4)
C5 0.036(4) 0.010(3) 0.017(3) 0.004(3) -0.002(3) -0.004(3)
C6 0.025(4) 0.029(4) 0.021(4) 0.003(3) 0.001(3) 0.002(3)
O2 0.068(5) 0.043(4) 0.079(5) -0.012(4) 0.018(4) -0.020(4)
C12 0.025(4) 0.025(4) 0.021(4) -0.002(3) 0.004(3) 0.000(3)
C18 0.020(3) 0.024(4) 0.026(4) 0.003(3) 0.001(3) 0.001(3)
C00Q 0.031(4) 0.023(4) 0.028(4) 0.006(3) -0.002(3) 0.004(3)
O3 0.078(5) 0.078(5) 0.049(4) 0.018(4) 0.027(4) 0.046(4)
C11 0.035(4) 0.024(4) 0.036(4) -0.001(4) 0.001(3) 0.008(4)
C23 0.031(4) 0.024(4) 0.027(4) -0.001(3) 0.008(3) -0.001(3)
C17 0.032(4) 0.022(4) 0.035(4) -0.003(3) -0.004(3) -0.003(3)
C19 0.036(4) 0.023(4) 0.032(4) 0.001(3) 0.001(3) -0.002(4)
C20 0.040(5) 0.029(4) 0.038(5) -0.008(4) 0.000(4) -0.004(4)
C7 0.036(4) 0.029(4) 0.028(4) 0.000(3) 0.000(3) 0.002(3)
C13 0.041(5) 0.023(4) 0.039(5) -0.005(4) 0.003(4) -0.003(4)
C22 0.036(4) 0.037(5) 0.032(4) 0.009(4) -0.001(4) 0.000(4)
C21 0.035(4) 0.044(5) 0.026(4) -0.003(4) -0.005(3) -0.007(4)
C8 0.030(4) 0.041(5) 0.037(5) 0.008(4) -0.005(4) -0.004(4)
C26 0.037(4) 0.026(4) 0.041(5) -0.005(4) 0.008(4) 0.008(4)
C28 0.043(5) 0.023(4) 0.029(4) 0.008(3) -0.001(4) 0.002(4)
C25 0.032(4) 0.028(4) 0.048(5) 0.005(4) -0.003(4) -0.008(3)
C14 0.050(5) 0.029(5) 0.042(5) 0.002(4) -0.005(4) -0.009(4)
C24 0.033(4) 0.027(4) 0.045(5) -0.004(4) -0.003(4) -0.012(4)
C15 0.039(5) 0.051(6) 0.028(4) 0.006(4) 0.006(4) -0.012(4)
C10 0.047(5) 0.030(5) 0.040(5) 0.006(4) 0.004(4) 0.005(4)
C9 0.028(4) 0.054(6) 0.044(5) 0.011(5) -0.001(4) 0.005(4)
C16 0.035(4) 0.034(5) 0.033(5) -0.004(4) 0.003(4) -0.003(4)
C29 0.046(5) 0.027(4) 0.044(5) 0.011(4) 0.007(5) -0.002(4)
C34 0.058(6) 0.052(6) 0.040(5) 0.004(5) 0.003(5) 0.005(5)
C32 0.049(6) 0.049(6) 0.052(6) -0.003(5) 0.008(5) -0.002(5)
C38 0.044(6) 0.057(7) 0.053(6) 0.009(5) 0.012(5) 0.006(5)
C35 0.058(6) 0.053(6) 0.043(6) 0.002(5) 0.005(5) 0.004(5)
N9 0.058(6) 0.085(8) 0.095(8) -0.029(7) -0.006(6) -0.010(6)
C27 0.047(6) 0.052(6) 0.049(6) -0.011(5) -0.009(4) 0.019(5)
N10 0.065(7) 0.104(9) 0.093(8) 0.019(7) 0.022(6) 0.020(7)
C33 0.056(6) 0.048(6) 0.075(8) -0.012(6) -0.003(6) -0.001(5)
C30 0.105(11) 0.055(7) 0.035(6) 0.007(5) 0.006(6) 0.029(7)
N8 0.104(9) 0.092(9) 0.056(6) 0.020(6) 0.012(6) 0.015(7)
C31 0.127(12) 0.065(8) 0.047(7) -0.002(6) -0.038(7) 0.011(8)
C37 0.054(17) 0.034(9) 0.08(3) 0.02(3) 0.05(2) 0.011(12)
C36 0.05(2) 0.034(8) 0.07(2) 0.006(18) -0.003(14) 0.009(14)
C37' 0.054(17) 0.034(9) 0.08(3) 0.02(3) 0.05(2) 0.011(12)
C36' 0.05(2) 0.034(8) 0.07(2) 0.006(18) -0.003(14) 0.009(14)

loop_
_atom_type_symbol
_atom_type_description
_atom_type_scat_dispersion_real
_atom_type_scat_dispersion_imag
_atom_type_scat_source
C C 0.0033 0.0016 'International Tables Vol C Tables 4.2.6.8 and 6.1.1.4'
H H 0.0000 0.0000 'International Tables Vol C Tables 4.2.6.8 and 6.1.1.4'
F F 0.0171 0.0103 'International Tables Vol C Tables 4.2.6.8 and 6.1.1.4'
N N 0.0061 0.0033 'International Tables Vol C Tables 4.2.6.8 and 6.1.1.4'
O O 0.0106 0.0060 'International Tables Vol C Tables 4.2.6.8 and 6.1.1.4'
S S 0.1246 0.1234 'International Tables Vol C Tables 4.2.6.8 and 6.1.1.4'
Sn Sn -0.6537 1.4246 'International Tables Vol C Tables 4.2.6.8 and 6.1.1.4'

loop_
_geom_angle_atom_site_label_1
_geom_angle_atom_site_label_2
_geom_angle_atom_site_label_3
_geom_angle
F3 Sn1 N3 166.79(19)
F3 Sn1 N2 82.7(2)
F3 Sn1 N4 82.0(2)
F2 Sn1 F3 86.52(18)
F2 Sn1 F1 86.81(18)
F2 Sn1 N3 81.9(2)
F2 Sn1 N2 163.34(19)
F2 Sn1 N4 85.4(2)
F1 Sn1 F3 88.91(17)
F1 Sn1 N3 84.1(2)
F1 Sn1 N2 80.4(2)
F1 Sn1 N4 168.35(19)
N3 Sn1 N2 107.1(2)
N4 Sn1 N3 103.3(2)
N4 Sn1 N2 105.5(2)
O1 S1 O2 113.9(5)
O1 S1 O3 117.2(5)
O1 S1 C38 103.2(5)
O2 S1 C38 104.5(5)
O3 S1 O2 113.5(5)
O3 S1 C38 102.1(4)
C3 N1 C1 112.0(5)
C3 N1 C5 111.3(6)
C1 N1 C5 111.6(5)
C4 N3 Sn1 125.0(5)
C4 N3 C12 105.9(6)
C12 N3 Sn1 128.7(4)
C2 N2 Sn1 123.5(5)
C2 N2 C00Q 105.8(6)
C00Q N2 Sn1 129.8(5)
C6 N4 Sn1 123.8(5)
C6 N4 C18 105.9(6)
C18 N4 Sn1 129.9(5)
C6 N7 C23 107.3(6)
C6 N7 C28 126.1(6)
C23 N7 C28 126.3(6)
C2 N5 C7 106.8(6)
C2 N5 C24 126.6(7)
C7 N5 C24 126.5(6)
C4 N6 C17 106.8(6)
C4 N6 C26 126.3(7)
C17 N6 C26 126.8(7)
N1 C3 C4 107.2(6)
N2 C2 C1 120.5(6)
N5 C2 N2 112.6(7)
N5 C2 C1 126.9(7)
N3 C4 N6 113.8(7)
N3 C4 C3 121.3(7)
N6 C4 C3 124.7(6)
N1 C1 C2 108.4(5)
C6 C5 N1 106.1(6)
N4 C6 N7 111.8(7)
N4 C6 C5 122.4(6)
N7 C6 C5 125.7(7)
C17 C12 N3 107.1(6)
C13 C12 N3 132.9(7)
C13 C12 C17 120.0(7)
C23 C18 N4 108.3(6)
C23 C18 C19 120.4(7)
C19 C18 N4 131.2(7)
C11 C00Q N2 131.7(7)
C7 C00Q N2 107.6(6)
C7 C00Q C11 120.7(7)
C10 C11 C00Q 116.7(8)
N7 C23 C18 106.6(7)
N7 C23 C22 130.3(7)
C22 C23 C18 123.0(7)
N6 C17 C12 106.4(7)
C16 C17 N6 130.7(7)
C16 C17 C12 122.8(7)
C20 C19 C18 116.8(7)
C19 C20 C21 122.4(8)
N5 C7 C8 130.5(8)
C00Q C7 N5 107.3(7)
C00Q C7 C8 122.2(8)
C14 C13 C12 117.8(8)
C23 C22 C21 116.4(7)
C22 C21 C20 120.9(7)
C9 C8 C7 117.2(8)
N6 C26 C27 112.4(7)
N7 C28 C29 110.8(6)
C13 C14 C15 121.9(8)
N5 C24 C25 112.3(7)
C16 C15 C14 122.0(8)
C11 C10 C9 122.6(8)
C8 C9 C10 120.7(8)
C15 C16 C17 115.4(8)
N10 C34 C35 179.4(14)
N9 C32 C33 178.7(13)
F4 C38 S1 111.8(7)
F4 C38 F6 108.0(9)
F4 C38 F5 106.5(9)
F6 C38 S1 111.7(8)
F6 C38 F5 106.8(9)
F5 C38 S1 111.7(7)
N8 C30 C31 177.0(14)
N11 C37 C36 172(6)
N11' C37' C36' 173(5)

loop_
_geom_bond_atom_site_label_1
_geom_bond_atom_site_label_2
_geom_bond_distance
Sn1 F3 1.979(4)
Sn1 F2 1.963(4)
Sn1 F1 1.979(4)
Sn1 N3 2.191(6)
Sn1 N2 2.217(6)
Sn1 N4 2.167(6)
S1 O1 1.411(7)
S1 O2 1.434(7)
S1 O3 1.430(7)
S1 C38 1.817(10)
N1 C3 1.460(9)
N1 C1 1.463(9)
N1 C5 1.483(8)
N3 C4 1.316(9)
N3 C12 1.426(9)
N2 C2 1.344(9)
N2 C00Q 1.403(9)
N4 C6 1.339(9)
N4 C18 1.399(9)
N7 C6 1.352(9)
N7 C23 1.385(10)
N7 C28 1.481(9)
N5 C2 1.332(9)
N5 C7 1.392(10)
N5 C24 1.479(9)
N6 C4 1.339(10)
N6 C17 1.404(10)
N6 C26 1.465(10)
C3 C4 1.468(10)
F4 C38 1.317(12)
F6 C38 1.319(12)
C2 C1 1.483(10)
F5 C38 1.326(11)
C5 C6 1.472(10)
C12 C17 1.409(10)
C12 C13 1.381(11)
C18 C23 1.391(10)
C18 C19 1.399(11)
C00Q C11 1.399(11)
C00Q C7 1.390(11)
C11 C10 1.385(11)
C23 C22 1.388(11)
C17 C16 1.394(11)
C19 C20 1.384(11)
C20 C21 1.403(12)
C7 C8 1.395(11)
C13 C14 1.367(12)
C22 C21 1.389(12)
C8 C9 1.383(12)
C26 C27 1.511(12)
C28 C29 1.499(11)
C25 C24 1.503(11)
C14 C15 1.398(12)
C15 C16 1.380(12)
C10 C9 1.395(12)
C34 C35 1.423(14)
C34 N10 1.131(13)
C32 N9 1.120(13)
C32 C33 1.437(14)
C30 N8 1.148(17)
C30 C31 1.444(19)
N11 C37 1.14(3)
C37 C36 1.49(3)
N11' C37' 1.14(3)
C37' C36' 1.50(3)
